data_3000362
loop_
_publ_author_name
'Wilson, Catrina E.'
'Gibson, Amanda E.'
'Cuillier, Paul M.'
'Li, Cheng-Han'
'Crosby, Patrice H.N.'
'Trigg, Edward B.'
'Najmr, Stan'
'Murray, Christopher B.'
'Jinschek, Joerg R.'
'Doan-Nguyen, Vicky'

_publ_section_title
;
 Local structure elucidation of tungsten- substituted vanadium dioxide
 (V1-xWxO2)
;
_journal_name_full 'Scientific Reports'
_journal_page_first 14767
_journal_volume 12
_journal_year 2022
_chemical_formula_sum 'O2 V0.992 W0.008'
_chemical_formula_weight 84.05900116
_space_group_IT_number 1
_space_group_name_Hall 'P 1'
_space_group_name_H-M_alt 'P 1'
_symmetry_cell_setting triclinic
_symmetry_Int_Tables_number 1
_symmetry_space_group_name_H-M 'P 1'
_audit_creation_date 2020-07-07
_audit_creation_method P_cif.py
_cell_angle_alpha 90
_cell_angle_beta 122.337
_cell_angle_gamma 90
_cell_formula_units_Z 4
_cell_length_a 5.70293
_cell_length_b 4.55591
_cell_length_c 5.39085
_cell_volume 118.343
_journal_article_reference https://doi.org/10.1038/s41598-022-18575-0
_cod_data_source_file W0p008V0p991O2_P21c-P42mnm_P21c_1.50_-_4.80.cif
_cod_data_source_block P21c_1.5-4.8
_cod_depositor_comments 'Releasing structure 3000362 into public domain as published material.'
_cod_original_sg_symbol_H-M P1
_cod_database_code 3000362

loop_
_space_group_symop_id
_space_group_symop_operation_xyz
1 'x, y, z'

loop_
_atom_site_label
_atom_site_type_symbol
_atom_site_fract_x
_atom_site_fract_y
_atom_site_fract_z
_atom_site_U_iso_or_equiv
_atom_site_adp_type
_atom_site_occupancy
O1 O 0.106160 0.288150 0.708590 0.006878 Uani 1.0000
O2 O 0.893840 0.788150 0.791410 0.006878 Uani 1.0000
O3 O 0.893840 0.711850 0.291410 0.006878 Uani 1.0000
O4 O 0.106160 0.211850 0.208590 0.006878 Uani 1.0000
O5 O 0.400510 0.797420 0.798840 0.006878 Uani 1.0000
O6 O 0.599490 0.297420 0.701160 0.006878 Uani 1.0000
O7 O 0.599490 0.202580 0.201160 0.006878 Uani 1.0000
O8 O 0.400510 0.702580 0.298840 0.006878 Uani 1.0000
V1 V 0.239470 0.521060 0.526460 0.001977 Uani 0.9916
V2 V 0.760530 0.021060 0.973540 0.001977 Uani 0.9916
V3 V 0.760530 0.478940 0.473540 0.001977 Uani 0.9916
V4 V 0.239470 0.978940 0.026460 0.001977 Uani 0.9916
W1 W 0.239470 0.521060 0.526460 0.001977 Uani 0.0084
W2 W 0.760530 0.021060 0.973540 0.001977 Uani 0.0084
W3 W 0.760530 0.478940 0.473540 0.001977 Uani 0.0084
W4 W 0.239470 0.978940 0.026460 0.001977 Uani 0.0084

loop_
_atom_site_aniso_label
_atom_site_aniso_U_11
_atom_site_aniso_U_22
_atom_site_aniso_U_33
_atom_site_aniso_U_12
_atom_site_aniso_U_13
_atom_site_aniso_U_23
O1 0.007348 0.007348 0.007348 0.000000 0.004871 0.000000
O2 0.007348 0.007348 0.007348 0.000000 0.004871 0.000000
O3 0.007348 0.007348 0.007348 0.000000 0.004871 0.000000
O4 0.007348 0.007348 0.007348 0.000000 0.004871 0.000000
O5 0.007348 0.007348 0.007348 0.000000 0.004871 0.000000
O6 0.007348 0.007348 0.007348 0.000000 0.004871 0.000000
O7 0.007348 0.007348 0.007348 0.000000 0.004871 0.000000
O8 0.007348 0.007348 0.007348 0.000000 0.004871 0.000000
V1 0.002173 0.001977 0.001422 0.000000 0.000722 0.000000
V2 0.002173 0.001977 0.001422 0.000000 0.000722 0.000000
V3 0.002173 0.001977 0.001422 0.000000 0.000722 0.000000
V4 0.002173 0.001977 0.001422 0.000000 0.000722 0.000000
W1 0.002173 0.001977 0.001422 0.000000 0.000722 0.000000
W2 0.002173 0.001977 0.001422 0.000000 0.000722 0.000000
W3 0.002173 0.001977 0.001422 0.000000 0.000722 0.000000
W4 0.002173 0.001977 0.001422 0.000000 0.000722 0.000000

loop_
_atom_type_symbol
O
V
W
